data_4022453
loop_
_publ_author_name
'Pierre Fr\`ere'
'Jean-Manuel Raimundo'
'Philippe Blanchard'
'Jacques Delaunay'
'Pascal Richomme'
'Jean-Louis Sauvajol'
'Jesus Orduna'
'Javier Garin'
'Jean Roncali'

_publ_contact_author_address
;
Laboratoire IMMO
University of Angers
2 Bd Lavoisier
49000 Angers cedex
;
_publ_contact_author_email pierre.frere@univ-angers.fr
_publ_contact_author_fax (33)241735405
_publ_contact_author_name 'Frere Pierre'
_publ_contact_author_phone (33)241735063
_publ_section_title
;
 Effect of Local Molecular Structure on the Chain-Length
 Dependence of the Electronic Properties of
 Thiophene-Based \p-Conjugated Systems
;
_journal_name_full 'Journal of Organic Chemistry'
_journal_page_first 7254
_journal_page_last 7265
_journal_paper_doi 10.1021/jo034319o
_journal_volume 68
_journal_year 2003
_chemical_formula_moiety 'C18 H13 O2 S2'
_chemical_formula_sum 'C18 H14 O2 S2'
_chemical_formula_weight 326.41
_space_group_IT_number 2
_symmetry_cell_setting triclinic
_symmetry_space_group_name_Hall '-P 1'
_symmetry_space_group_name_H-M 'P -1'
_audit_creation_date 2003-02-03T17:52:05-00:00
_audit_creation_method 'WinGX routine CIF_UPDATE'
_cell_angle_alpha 114.32
_cell_angle_beta 92.99
_cell_angle_gamma 92.9
_cell_formula_units_Z 1
_cell_length_a 3.929
_cell_length_b 10.038
_cell_length_c 11.006
_cell_measurement_reflns_used 0
_cell_measurement_temperature 293(2)
_cell_measurement_theta_max 0
_cell_measurement_theta_min 0
_cell_volume 393.8
_computing_cell_refinement 'CAD4 Express (Enraf Nonius, 1994)'
_computing_data_collection 'CAD4 Express (Enraf Nonius, 1994)'
_computing_data_reduction 'XCAD4 (Harms & Wocadlo, 1995)'
_computing_molecular_graphics 'Ortep-3 for Windows (Farrugia, 1997)'
_computing_publication_material 'WinGX publication routines (Farrugia, 1999)'
_computing_structure_refinement 'SHELXL-97 (Sheldrick, 1997)'
_computing_structure_solution 'SHELXS-97 (Sheldrick, 1997)'
_diffrn_measured_fraction_theta_full 0.998
_diffrn_measured_fraction_theta_max 0.998
_diffrn_measurement_device '\k-geometry diffractometer'
_diffrn_measurement_device_type 'Enraf Nonius CAD4'
_diffrn_measurement_method 'non-profiled omega scans'
_diffrn_radiation_probe x-ray
_diffrn_radiation_type MoK\a
_diffrn_radiation_wavelength 0.71073
_diffrn_reflns_av_R_equivalents 0.0325
_diffrn_reflns_limit_h_max 4
_diffrn_reflns_limit_h_min -4
_diffrn_reflns_limit_k_max 10
_diffrn_reflns_limit_k_min -11
_diffrn_reflns_limit_l_max 13
_diffrn_reflns_limit_l_min 0
_diffrn_reflns_number 1458
_diffrn_reflns_theta_full 24.97
_diffrn_reflns_theta_max 24.97
_diffrn_reflns_theta_min 3.6
_diffrn_standards_decay_% -2
_diffrn_standards_interval_time 180
_diffrn_standards_number 2
_exptl_absorpt_coefficient_mu 0.341
_exptl_absorpt_correction_type none
_exptl_crystal_colour red
_exptl_crystal_density_diffrn 1.376
_exptl_crystal_density_method 'not measured'
_exptl_crystal_description prism
_exptl_crystal_F_000 170
_exptl_crystal_size_max 1
_exptl_crystal_size_mid 0.2
_exptl_crystal_size_min 0.08
_refine_diff_density_max 0.268
_refine_diff_density_min -0.268
_refine_ls_extinction_method none
_refine_ls_goodness_of_fit_ref 1.033
_refine_ls_hydrogen_treatment mixed
_refine_ls_matrix_type full
_refine_ls_number_parameters 128
_refine_ls_number_reflns 1381
_refine_ls_number_restraints 0
_refine_ls_restrained_S_all 1.033
_refine_ls_R_factor_gt 0.0451
_refine_ls_shift/su_max 0
_refine_ls_structure_factor_coef Fsqd
_refine_ls_weighting_details 'calc w=1/[\s^2^(Fo^2^)+(0.0581P)^2^+0.0000P] where P=(Fo^2^+2Fc^2^)/3'
_refine_ls_weighting_scheme calc
_refine_ls_wR_factor_ref 0.1145
_reflns_number_gt 1032
_reflns_number_total 1381
_reflns_threshold_expression >2sigma(I)
_cod_data_source_file jo034319osi20030311_075902.cif
_cod_data_source_block 14
_cod_database_code 4022453

loop_
_symmetry_equiv_pos_as_xyz
'x, y, z'
'-x, -y, -z'

loop_
_atom_site_label
_atom_site_type_symbol
_atom_site_fract_x
_atom_site_fract_y
_atom_site_fract_z
_atom_site_U_iso_or_equiv
_atom_site_adp_type
_atom_site_occupancy
_atom_site_calc_flag
C01 C 1.3394(8) -0.4619(3) 0.1965(4) 0.0508(8) Uani 1 d
C02 C 1.1957(9) -0.3462(3) 0.1705(4) 0.0498(8) Uani 1 d
C03 C 1.2055(8) -0.2114(3) 0.2653(3) 0.0440(8) Uani 1 d
C04 C 1.0767(7) -0.0851(3) 0.2522(3) 0.0397(7) Uani 1 d
C05 C 0.9064(8) -0.0740(3) 0.1456(3) 0.0465(8) Uani 1 d
C06 C 0.8282(8) 0.0685(3) 0.1686(3) 0.0463(8) Uani 1 d
C07 C 0.9387(7) 0.1701(3) 0.2959(3) 0.0386(7) Uani 1 d
C08 C 0.8958(8) 0.3246(3) 0.3515(3) 0.0428(8) Uani 1 d
C09 C 1.0234(8) 0.4229(3) 0.4729(3) 0.0438(7) Uani 1 d
O01 O 1.3546(7) -0.5871(2) 0.1189(2) 0.0735(8) Uani 1 d
S01 S 1.1382(2) 0.08553(8) 0.38571(7) 0.0429(3) Uani 1 d
H01 H 1.435(8) -0.433(3) 0.292(3) 0.065(10) Uiso 1 d
H02 H 1.095(10) -0.370(4) 0.086(4) 0.093(14) Uiso 1 d
H03 H 1.297(8) -0.202(3) 0.343(3) 0.048(9) Uiso 1 d
H05 H 0.861(8) -0.150(3) 0.069(3) 0.055(9) Uiso 1 d
H06 H 0.717(7) 0.101(3) 0.108(3) 0.035(7) Uiso 1 d
H08 H 0.770(8) 0.361(3) 0.301(3) 0.055(9) Uiso 1 d
H09 H 1.148(7) 0.396(3) 0.527(3) 0.038(8) Uiso 1 d

loop_
_atom_site_aniso_label
_atom_site_aniso_U_11
_atom_site_aniso_U_22
_atom_site_aniso_U_33
_atom_site_aniso_U_23
_atom_site_aniso_U_13
_atom_site_aniso_U_12
C01 0.057(2) 0.0437(19) 0.050(2) 0.0179(17) -0.0047(17) 0.0068(15)
C02 0.059(2) 0.0410(18) 0.045(2) 0.0136(15) -0.0071(16) 0.0062(14)
C03 0.0438(18) 0.0426(18) 0.0436(19) 0.0162(15) -0.0012(15) 0.0048(14)
C04 0.0405(17) 0.0347(15) 0.0373(16) 0.0086(13) 0.0016(13) 0.0026(12)
C05 0.054(2) 0.0380(18) 0.0367(18) 0.0064(15) -0.0031(15) 0.0006(14)
C06 0.0526(19) 0.0468(18) 0.0394(17) 0.0189(15) -0.0073(14) 0.0037(14)
C07 0.0381(16) 0.0396(16) 0.0381(16) 0.0166(13) -0.0012(13) 0.0034(12)
C08 0.0430(18) 0.0408(17) 0.0444(18) 0.0180(15) -0.0041(15) 0.0054(14)
C09 0.0449(18) 0.0408(16) 0.0443(18) 0.0166(15) -0.0038(15) 0.0083(14)
O01 0.103(2) 0.0418(13) 0.0666(16) 0.0138(12) -0.0059(14) 0.0163(13)
S01 0.0499(5) 0.0378(4) 0.0356(4) 0.0106(3) -0.0057(3) 0.0064(3)

loop_
_atom_type_symbol
_atom_type_description
_atom_type_scat_dispersion_real
_atom_type_scat_dispersion_imag
_atom_type_scat_source
C C 0.0033 0.0016 'International Tables Vol C Tables 4.2.6.8 and 6.1.1.4'
H H 0 0 'International Tables Vol C Tables 4.2.6.8 and 6.1.1.4'
O O 0.0106 0.006 'International Tables Vol C Tables 4.2.6.8 and 6.1.1.4'
S S 0.1246 0.1234 'International Tables Vol C Tables 4.2.6.8 and 6.1.1.4'

loop_
_geom_angle_atom_site_label_1
_geom_angle_atom_site_label_2
_geom_angle_atom_site_label_3
_geom_angle
_geom_angle_site_symmetry_3
O01 C01 C02 127.5(3) .
C03 C02 C01 120.9(3) .
C02 C03 C04 126.6(3) .
C05 C04 C03 130.2(3) .
C05 C04 S01 110.1(2) .
C03 C04 S01 119.7(2) .
C04 C05 C06 114.3(3) .
C07 C06 C05 112.9(3) .
C06 C07 C08 126.8(3) .
C06 C07 S01 110.4(2) .
C08 C07 S01 122.8(2) .
C09 C08 C07 125.7(3) .
C08 C09 C09 124.9(4) 2_766
C07 S01 C04 92.40(14) .

loop_
_geom_bond_atom_site_label_1
_geom_bond_atom_site_label_2
_geom_bond_distance
_geom_bond_site_symmetry_2
C01 O01 1.200(4) .
C01 C02 1.440(4) .
C02 C03 1.322(4) .
C03 C04 1.446(4) .
C04 C05 1.368(4) .
C04 S01 1.731(3) .
C05 C06 1.399(4) .
C06 C07 1.381(4) .
C07 C08 1.437(4) .
C07 S01 1.729(3) .
C08 C09 1.343(4) .
C09 C09 1.436(6) 2_766
